data_1569226
loop_
_publ_author_name
'Fern&#xe1;ndez-Moyano, Sara'
'Salamanca, Vanesa'
'Alb&#xe9;niz, Ana C'

_publ_section_title
;
 Palladium mono-<i>N</i>-protected amino acid complexes: experimental
 validation of the ligand cooperation model in C-H activation.
;
_journal_issue 24
_journal_name_full 'Chemical science'
_journal_page_first 6688
_journal_page_last 6694
_journal_paper_doi 10.1039/d3sc02076b
_journal_volume 14
_journal_year 2023
_chemical_formula_moiety 'C11 H9 F5 N2 O2 Pd'
_chemical_formula_sum 'C11 H9 F5 N2 O2 Pd'
_chemical_formula_weight 402.60
_space_group_crystal_system orthorhombic
_space_group_IT_number 61
_space_group_name_Hall '-P 2ac 2ab'
_space_group_name_H-M_alt 'P b c a'
_atom_sites_solution_hydrogens geom
_audit_creation_date 2022-06-22
_audit_creation_method
;
Olex2 1.5
(compiled 2021.12.09 svn.r5202d8cf for OlexSys, GUI svn.r6439)
;
_audit_update_record
;
2023-04-11 deposited with the CCDC.	2023-05-26 downloaded from the CCDC.
;
_cell_angle_alpha 90
_cell_angle_beta 90
_cell_angle_gamma 90
_cell_formula_units_Z 8
_cell_length_a 10.3513(4)
_cell_length_b 9.1559(3)
_cell_length_c 28.7456(8)
_cell_measurement_reflns_used 3111
_cell_measurement_temperature 294(2)
_cell_measurement_theta_max 28.0790
_cell_measurement_theta_min 4.0820
_cell_volume 2724.38(16)
_computing_cell_refinement 'CrysAlisPro 1.171.39.45g (Rigaku OD, 2018)'
_computing_data_collection 'CrysAlisPro 1.171.39.45g (Rigaku OD, 2018)'
_computing_data_reduction 'CrysAlisPro 1.171.39.45g (Rigaku OD, 2018)'
_computing_molecular_graphics 'Olex2 1.5 (Dolomanov et al., 2009)'
_computing_publication_material 'Olex2 1.5 (Dolomanov et al., 2009)'
_computing_structure_refinement 'SHELXL 2014/7 (Sheldrick, 2015)'
_computing_structure_solution 'olex2.solve (Bourhis et al., 2015)'
_diffrn_ambient_temperature 294(2)
_diffrn_detector_area_resol_mean 10.4757
_diffrn_detector_type Atlas
_diffrn_measured_fraction_theta_full 0.998
_diffrn_measured_fraction_theta_max 0.872
_diffrn_measurement_details
;
List of Runs (angles in degrees, time in seconds):

  # Type    Start    End  Width  t~exp~   \w     \q     \k     \f   Frames
#--------------------------------------------------------------------------
  1  \w    -21.00  17.00   1.00    1.84    --  -10.48 -57.00  30.00   38
  2  \w    -62.00  37.00   1.00    1.84    --   12.36 -37.00-180.00   99
;
_diffrn_measurement_device 'four-circle diffractometer'
_diffrn_measurement_device_type 'SuperNova, Dual, Cu at home/near, Atlas'
_diffrn_measurement_method '\w scans'
_diffrn_radiation_type MoK\a
_diffrn_radiation_wavelength 0.71073
_diffrn_reflns_av_R_equivalents 0.0361
_diffrn_reflns_av_unetI/netI 0.0477
_diffrn_reflns_Laue_measured_fraction_full 0.998
_diffrn_reflns_Laue_measured_fraction_max 0.872
_diffrn_reflns_limit_h_max 14
_diffrn_reflns_limit_h_min -10
_diffrn_reflns_limit_k_max 7
_diffrn_reflns_limit_k_min -12
_diffrn_reflns_limit_l_max 37
_diffrn_reflns_limit_l_min -38
_diffrn_reflns_number 9235
_diffrn_reflns_point_group_measured_fraction_full 0.998
_diffrn_reflns_point_group_measured_fraction_max 0.872
_diffrn_reflns_theta_full 25.242
_diffrn_reflns_theta_max 29.551
_diffrn_reflns_theta_min 3.291
_exptl_absorpt_coefficient_mu 1.425
_exptl_absorpt_correction_T_max 1.000
_exptl_absorpt_correction_T_min 0.275
_exptl_absorpt_correction_type gaussian
_exptl_absorpt_process_details
;
CrysAlisPro 1.171.39.45g (Rigaku Oxford Diffraction, 2018)
Numerical absorption correction based on gaussian integration over
			a multifaceted crystal model
Empirical absorption correction using spherical harmonics,
 implemented in SCALE3 ABSPACK scaling algorithm.
;
_exptl_crystal_colour 'clear light colourless'
_exptl_crystal_colour_lustre clear
_exptl_crystal_colour_modifier light
_exptl_crystal_colour_primary colourless
_exptl_crystal_density_diffrn 1.963
_exptl_crystal_description block
_exptl_crystal_F_000 1568
_exptl_crystal_size_max 0.604
_exptl_crystal_size_mid 0.332
_exptl_crystal_size_min 0.261
_refine_diff_density_max 0.339
_refine_diff_density_min -0.850
_refine_diff_density_rms 0.099
_refine_ls_extinction_method none
_refine_ls_goodness_of_fit_ref 1.079
_refine_ls_hydrogen_treatment constr
_refine_ls_matrix_type full
_refine_ls_number_parameters 192
_refine_ls_number_reflns 3325
_refine_ls_number_restraints 0
_refine_ls_restrained_S_all 1.079
_refine_ls_R_factor_all 0.0694
_refine_ls_R_factor_gt 0.0384
_refine_ls_shift/su_max 0.002
_refine_ls_shift/su_mean 0.000
_refine_ls_structure_factor_coef Fsqd
_refine_ls_weighting_details 'w=1/[\s^2^(Fo^2^)+(0.0307P)^2^] where P=(Fo^2^+2Fc^2^)/3'
_refine_ls_weighting_scheme calc
_refine_ls_wR_factor_gt 0.0716
_refine_ls_wR_factor_ref 0.0869
_reflns_Friedel_coverage 0.000
_reflns_number_gt 2272
_reflns_number_total 3325
_reflns_threshold_expression 'I > 2\s(I)'
_cod_data_source_file d3sc02076b2.cif
_cod_data_source_block sfm-sc
_cod_depositor_comments 'Adding full bibliography for 1569224--1569228.cif.'
_cod_database_code 1569226
_shelx_shelxl_version_number 2014/7
_shelx_space_group_comment
;
The symmetry employed for this shelxl refinement is uniquely defined
by the following loop, which should always be used as a source of
symmetry information in preference to the above space-group names.
They are only intended as comments.
;
_olex2_refinement_description
;
1. Fixed Uiso
 At 1.2 times of:
  All C(H,H) groups, All N(H) groups
 At 1.5 times of:
  All C(H,H,H) groups
2.a Ternary CH refined with riding coordinates:
 N008(H008)
2.b Secondary CH2 refined with riding coordinates:
 C00H(H00A,H00B)
2.c Idealised Me refined as rotating group:
 C00K(H00C,H00D,H00E), C00L(H00F,H00G,H00H)
;
_olex2_submission_special_instructions 'No special instructions were received'
_oxdiff_exptl_absorpt_empirical_details
;
Empirical correction (ABSPACK) includes:
- Absorption correction using spherical harmonics
- Frame scaling
;

loop_
_space_group_symop_operation_xyz
'x, y, z'
'-x+1/2, -y, z+1/2'
'-x, y+1/2, -z+1/2'
'x+1/2, -y+1/2, -z'
'-x, -y, -z'
'x-1/2, y, -z-1/2'
'x, -y-1/2, z-1/2'
'-x-1/2, y-1/2, z'

loop_
_atom_site_label
_atom_site_type_symbol
_atom_site_fract_x
_atom_site_fract_y
_atom_site_fract_z
_atom_site_U_iso_or_equiv
_atom_site_adp_type
_atom_site_occupancy
_atom_site_site_symmetry_order
_atom_site_calc_flag
_atom_site_refinement_flags_posn
_atom_site_refinement_flags_adp
_atom_site_refinement_flags_occupancy
_atom_site_disorder_assembly
_atom_site_disorder_group
Pd01 Pd 0.53392(3) 0.57810(3) 0.66626(2) 0.03678(11) Uani 1 1 d . . . . .
F002 F 0.3920(2) 0.3580(3) 0.59980(8) 0.0656(7) Uani 1 1 d . . . . .
F003 F 0.6746(3) 0.3363(3) 0.47338(7) 0.0684(7) Uani 1 1 d . . . . .
O004 O 0.4764(3) 0.6580(3) 0.72976(9) 0.0514(7) Uani 1 1 d . . . . .
F005 F 0.4513(2) 0.2582(3) 0.51486(9) 0.0718(8) Uani 1 1 d . . . . .
F006 F 0.7850(2) 0.6180(3) 0.60289(8) 0.0746(8) Uani 1 1 d . . . . .
F007 F 0.8419(3) 0.5173(3) 0.51870(8) 0.0778(9) Uani 1 1 d . . . . .
N008 N 0.6203(3) 0.4232(3) 0.70570(9) 0.0393(7) Uani 1 1 d . . . . .
H008 H 0.5601 0.3409 0.7076 0.047 Uiso 1 1 calc R U . . .
N009 N 0.4559(3) 0.7486(4) 0.63299(11) 0.0499(9) Uani 1 1 d . . . . .
O00A O 0.5209(3) 0.6436(4) 0.80416(9) 0.0726(10) Uani 1 1 d . . . . .
C00B C 0.5866(4) 0.4927(4) 0.60515(11) 0.0397(9) Uani 1 1 d . . . . .
C00C C 0.5355(4) 0.6013(4) 0.76389(13) 0.0440(10) Uani 1 1 d . . . . .
C00D C 0.5055(4) 0.4001(4) 0.58103(14) 0.0430(10) Uani 1 1 d . . . . .
C00E C 0.5331(4) 0.3469(5) 0.53729(13) 0.0447(10) Uani 1 1 d . . . . .
C00F C 0.6983(4) 0.5275(4) 0.58254(12) 0.0454(10) Uani 1 1 d . . . . .
C00G C 0.7303(4) 0.4767(5) 0.53875(12) 0.0482(10) Uani 1 1 d . . . . .
C00H C 0.6332(4) 0.4837(5) 0.75368(12) 0.0492(11) Uani 1 1 d . . . . .
H00A H 0.7194 0.5235 0.7575 0.059 Uiso 1 1 calc R U . . .
H00B H 0.6228 0.4052 0.7760 0.059 Uiso 1 1 calc R U . . .
C00I C 0.6464(4) 0.3853(4) 0.51625(12) 0.0459(10) Uani 1 1 d . . . . .
C00J C 0.4257(4) 0.8554(5) 0.61748(13) 0.0487(10) Uani 1 1 d . . . . .
C00K C 0.7463(4) 0.3629(5) 0.69020(14) 0.0622(13) Uani 1 1 d . . . . .
H00C H 0.7351 0.3122 0.6612 0.093 Uiso 1 1 calc R U . . .
H00D H 0.7785 0.2963 0.7133 0.093 Uiso 1 1 calc R U . . .
H00E H 0.8070 0.4412 0.6861 0.093 Uiso 1 1 calc R U . . .
C00L C 0.3907(5) 0.9957(5) 0.59763(14) 0.0643(13) Uani 1 1 d . . . . .
H00F H 0.4215 1.0012 0.5662 0.096 Uiso 1 1 calc R U . . .
H00G H 0.4289 1.0726 0.6157 0.096 Uiso 1 1 calc R U . . .
H00H H 0.2984 1.0062 0.5979 0.096 Uiso 1 1 calc R U . . .

loop_
_atom_site_aniso_label
_atom_site_aniso_U_11
_atom_site_aniso_U_22
_atom_site_aniso_U_33
_atom_site_aniso_U_23
_atom_site_aniso_U_13
_atom_site_aniso_U_12
Pd01 0.0403(2) 0.03225(17) 0.03783(17) 0.00007(12) 0.00533(12) 0.00387(14)
F002 0.0452(14) 0.0708(19) 0.0808(16) -0.0083(14) 0.0054(13) -0.0125(14)
F003 0.0924(19) 0.0734(19) 0.0392(11) -0.0165(12) 0.0047(12) 0.0024(16)
O004 0.0642(19) 0.0478(18) 0.0423(14) -0.0001(13) 0.0078(13) 0.0210(16)
F005 0.0710(17) 0.071(2) 0.0738(16) -0.0177(14) -0.0224(13) -0.0123(15)
F006 0.0707(18) 0.089(2) 0.0646(14) -0.0285(14) 0.0211(13) -0.0380(16)
F007 0.080(2) 0.089(2) 0.0646(14) -0.0213(14) 0.0373(14) -0.0288(17)
N008 0.0433(19) 0.0295(16) 0.0451(16) -0.0011(14) 0.0076(15) 0.0024(15)
N009 0.059(2) 0.048(2) 0.0427(17) -0.0002(16) -0.0012(16) 0.0126(19)
O00A 0.106(3) 0.068(2) 0.0441(16) -0.0090(16) 0.0065(16) 0.025(2)
C00B 0.044(2) 0.035(2) 0.0399(18) 0.0003(17) -0.0013(18) 0.0011(19)
C00C 0.052(3) 0.036(2) 0.043(2) -0.0031(18) 0.0093(19) 0.000(2)
C00D 0.039(2) 0.037(2) 0.053(2) 0.0076(19) 0.0011(18) 0.0013(18)
C00E 0.052(3) 0.037(2) 0.045(2) -0.0063(18) -0.014(2) 0.002(2)
C00F 0.049(2) 0.041(2) 0.046(2) -0.0070(18) 0.0035(19) -0.011(2)
C00G 0.056(3) 0.047(2) 0.0423(19) -0.0012(19) 0.011(2) -0.003(2)
C00H 0.063(3) 0.043(2) 0.0407(19) 0.0012(18) 0.0019(19) 0.014(2)
C00I 0.063(3) 0.040(2) 0.0343(18) -0.0052(16) -0.0007(19) 0.006(2)
C00J 0.057(3) 0.052(3) 0.037(2) -0.001(2) -0.0069(19) 0.006(2)
C00K 0.061(3) 0.066(3) 0.060(2) -0.002(2) 0.005(2) 0.030(3)
C00L 0.068(3) 0.056(3) 0.069(3) 0.012(2) -0.025(3) 0.000(3)

loop_
_atom_type_symbol
_atom_type_description
_atom_type_scat_dispersion_real
_atom_type_scat_dispersion_imag
_atom_type_scat_source
C C 0.0033 0.0016 'International Tables Vol C Tables 4.2.6.8 and 6.1.1.4'
H H 0.0000 0.0000 'International Tables Vol C Tables 4.2.6.8 and 6.1.1.4'
F F 0.0171 0.0103 'International Tables Vol C Tables 4.2.6.8 and 6.1.1.4'
N N 0.0061 0.0033 'International Tables Vol C Tables 4.2.6.8 and 6.1.1.4'
O O 0.0106 0.0060 'International Tables Vol C Tables 4.2.6.8 and 6.1.1.4'
Pd Pd -0.9988 1.0072 'International Tables Vol C Tables 4.2.6.8 and 6.1.1.4'

loop_
_exptl_crystal_face_index_h
_exptl_crystal_face_index_k
_exptl_crystal_face_index_l
_exptl_crystal_face_perp_dist
-2 13 -6 0.1725
2 -13 6 0.1244
0 0 41 0.1467
0 0 -41 0.1145
-14 3 5 0.2890
14 -3 -5 0.2477
14 3 3 0.2010

loop_
_geom_angle_atom_site_label_1
_geom_angle_atom_site_label_2
_geom_angle_atom_site_label_3
_geom_angle
_geom_angle_site_symmetry_1
_geom_angle_site_symmetry_3
_geom_angle_publ_flag
N008 Pd01 O004 83.10(11) . . ?
N009 Pd01 O004 91.72(12) . . ?
N009 Pd01 N008 173.09(13) . . ?
C00B Pd01 O004 177.71(14) . . ?
C00B Pd01 N008 95.61(13) . . ?
C00B Pd01 N009 89.72(14) . . ?
C00C O004 Pd01 113.7(2) . . ?
Pd01 N008 H008 106.8 . . ?
C00H N008 Pd01 107.3(2) . . ?
C00H N008 H008 106.8 . . ?
C00K N008 Pd01 118.7(2) . . ?
C00K N008 H008 106.8 . . ?
C00K N008 C00H 109.7(3) . . ?
C00J N009 Pd01 169.9(4) . . ?
C00D C00B Pd01 121.0(3) . . ?
C00F C00B Pd01 124.0(3) . . ?
C00F C00B C00D 114.8(3) . . ?
O004 C00C C00H 117.8(3) . . ?
O00A C00C O004 122.7(4) . . ?
O00A C00C C00H 119.4(4) . . ?
F002 C00D C00B 120.3(3) . . ?
F002 C00D C00E 116.4(4) . . ?
C00E C00D C00B 123.3(4) . . ?
F005 C00E C00D 121.5(4) . . ?
F005 C00E C00I 119.1(3) . . ?
C00I C00E C00D 119.4(4) . . ?
F006 C00F C00B 119.9(3) . . ?
F006 C00F C00G 116.2(3) . . ?
C00B C00F C00G 123.9(4) . . ?
F007 C00G C00F 120.2(4) . . ?
F007 C00G C00I 120.8(3) . . ?
C00I C00G C00F 119.0(4) . . ?
N008 C00H C00C 112.7(3) . . ?
N008 C00H H00A 109.1 . . ?
N008 C00H H00B 109.1 . . ?
C00C C00H H00A 109.1 . . ?
C00C C00H H00B 109.1 . . ?
H00A C00H H00B 107.8 . . ?
F003 C00I C00E 120.5(4) . . ?
F003 C00I C00G 120.0(4) . . ?
C00E C00I C00G 119.5(3) . . ?
N009 C00J C00L 178.2(5) . . ?
N008 C00K H00C 109.5 . . ?
N008 C00K H00D 109.5 . . ?
N008 C00K H00E 109.5 . . ?
H00C C00K H00D 109.5 . . ?
H00C C00K H00E 109.5 . . ?
H00D C00K H00E 109.5 . . ?
C00J C00L H00F 109.5 . . ?
C00J C00L H00G 109.5 . . ?
C00J C00L H00H 109.5 . . ?
H00F C00L H00G 109.5 . . ?
H00F C00L H00H 109.5 . . ?
H00G C00L H00H 109.5 . . ?

loop_
_geom_bond_atom_site_label_1
_geom_bond_atom_site_label_2
_geom_bond_distance
_geom_bond_site_symmetry_2
_geom_bond_publ_flag
Pd01 O004 2.055(2) . ?
Pd01 N008 2.024(3) . ?
Pd01 N009 2.001(4) . ?
Pd01 C00B 1.999(3) . ?
F002 C00D 1.349(4) . ?
F003 C00I 1.344(4) . ?
O004 C00C 1.267(5) . ?
F005 C00E 1.339(4) . ?
F006 C00F 1.354(4) . ?
F007 C00G 1.343(4) . ?
N008 H008 0.9800 . ?
N008 C00H 1.492(4) . ?
N008 C00K 1.485(5) . ?
N009 C00J 1.120(5) . ?
O00A C00C 1.230(4) . ?
C00B C00D 1.380(5) . ?
C00B C00F 1.364(5) . ?
C00C C00H 1.506(5) . ?
C00D C00E 1.378(5) . ?
C00E C00I 1.366(5) . ?
C00F C00G 1.382(5) . ?
C00G C00I 1.368(6) . ?
C00H H00A 0.9700 . ?
C00H H00B 0.9700 . ?
C00J C00L 1.452(6) . ?
C00K H00C 0.9600 . ?
C00K H00D 0.9600 . ?
C00K H00E 0.9600 . ?
C00L H00F 0.9600 . ?
C00L H00G 0.9600 . ?
C00L H00H 0.9600 . ?

loop_
_geom_torsion_atom_site_label_1
_geom_torsion_atom_site_label_2
_geom_torsion_atom_site_label_3
_geom_torsion_atom_site_label_4
_geom_torsion
_geom_torsion_site_symmetry_1
_geom_torsion_site_symmetry_2
_geom_torsion_site_symmetry_3
_geom_torsion_site_symmetry_4
_geom_torsion_publ_flag
Pd01 O004 C00C O00A 174.3(3) . . . . ?
Pd01 O004 C00C C00H -1.9(5) . . . . ?
Pd01 N008 C00H C00C 24.3(4) . . . . ?
Pd01 C00B C00D F002 -4.3(5) . . . . ?
Pd01 C00B C00D C00E 175.1(3) . . . . ?
Pd01 C00B C00F F006 4.3(6) . . . . ?
Pd01 C00B C00F C00G -175.1(3) . . . . ?
F002 C00D C00E F005 -0.1(6) . . . . ?
F002 C00D C00E C00I 180.0(4) . . . . ?
O004 C00C C00H N008 -15.6(6) . . . . ?
F005 C00E C00I F003 0.9(6) . . . . ?
F005 C00E C00I C00G 179.6(4) . . . . ?
F006 C00F C00G F007 0.0(6) . . . . ?
F006 C00F C00G C00I -179.7(4) . . . . ?
F007 C00G C00I F003 -0.7(6) . . . . ?
F007 C00G C00I C00E -179.4(4) . . . . ?
O00A C00C C00H N008 168.1(4) . . . . ?
C00B C00D C00E F005 -179.5(4) . . . . ?
C00B C00D C00E C00I 0.6(6) . . . . ?
C00B C00F C00G F007 179.4(4) . . . . ?
C00B C00F C00G C00I -0.3(7) . . . . ?
C00D C00B C00F F006 179.8(4) . . . . ?
C00D C00B C00F C00G 0.4(6) . . . . ?
C00D C00E C00I F003 -179.1(4) . . . . ?
C00D C00E C00I C00G -0.5(6) . . . . ?
C00F C00B C00D F002 -179.9(4) . . . . ?
C00F C00B C00D C00E -0.6(6) . . . . ?
C00F C00G C00I F003 179.0(4) . . . . ?
C00F C00G C00I C00E 0.3(6) . . . . ?
C00K N008 C00H C00C 154.5(4) . . . . ?
